data_1519918
loop_
_publ_author_name
'Taylor, P. G.'
'Callear, Samantha K.'

_publ_section_title
;
 C8H10Cl3SiNO
;
_journal_name_full 'Crystal Structure Report Archive'
_journal_page_first 607
_journal_year 2008
_chemical_formula_sum 'C8 H10 Cl3 N O Si'
_chemical_formula_weight 270.61
_space_group_IT_number 14
_symmetry_cell_setting monoclinic
_symmetry_space_group_name_Hall '-P 2yn'
_symmetry_space_group_name_H-M 'P 1 21/n 1'
_atom_sites_solution_hydrogens geom
_atom_sites_solution_primary direct
_atom_sites_solution_secondary difmap
_cell_angle_alpha 90.00
_cell_angle_beta 105.322(3)
_cell_angle_gamma 90.00
_cell_formula_units_Z 4
_cell_length_a 8.7123(4)
_cell_length_b 14.4807(9)
_cell_length_c 9.3751(5)
_cell_measurement_reflns_used 10863
_cell_measurement_temperature 120(2)
_cell_measurement_theta_max 27.48
_cell_measurement_theta_min 2.91
_cell_volume 1140.72(11)
_computing_cell_refinement 'DENZO (Otwinowski & Minor, 1997) & COLLECT (Hooft, R.W.W., 1998)'
_computing_data_collection 'COLLECT (Hooft, R.W.W., 1998)'
_computing_data_reduction 'DENZO (Otwinowski & Minor, 1997) & COLLECT (Hooft, R.W.W., 1998)'
_computing_structure_refinement 'SHELXL-97 (Sheldrick, 2008)'
_diffrn_ambient_temperature 120(2)
_diffrn_detector_area_resol_mean 9.091
_diffrn_measured_fraction_theta_full 0.997
_diffrn_measured_fraction_theta_max 0.997
_diffrn_measurement_device_type 'Bruker-Nonius Roper CCD camera on \k-goniostat'
_diffrn_measurement_method '\f & \w scans'
_diffrn_radiation_monochromator graphite
_diffrn_radiation_source 'Bruker-Nonius FR591 rotating anode'
_diffrn_radiation_type MoK\a
_diffrn_radiation_wavelength 0.71073
_diffrn_reflns_av_R_equivalents 0.0661
_diffrn_reflns_av_sigmaI/netI 0.0557
_diffrn_reflns_limit_h_max 10
_diffrn_reflns_limit_h_min -11
_diffrn_reflns_limit_k_max 18
_diffrn_reflns_limit_k_min -18
_diffrn_reflns_limit_l_max 12
_diffrn_reflns_limit_l_min -10
_diffrn_reflns_number 13195
_diffrn_reflns_theta_full 27.48
_diffrn_reflns_theta_max 27.48
_diffrn_reflns_theta_min 3.61
_exptl_absorpt_coefficient_mu 0.875
_exptl_absorpt_correction_T_max 0.9254
_exptl_absorpt_correction_T_min 0.7436
_exptl_absorpt_correction_type multi-scan
_exptl_absorpt_process_details 'SADABS 2007/2 (Sheldrick, G.M., 2007)'
_exptl_crystal_colour colourless
_exptl_crystal_density_diffrn 1.576
_exptl_crystal_density_method 'not measured'
_exptl_crystal_description block
_exptl_crystal_F_000 552
_exptl_crystal_size_max 0.36
_exptl_crystal_size_mid 0.20
_exptl_crystal_size_min 0.09
_refine_diff_density_max 0.886
_refine_diff_density_min -0.444
_refine_diff_density_rms 0.088
_refine_ls_extinction_method none
_refine_ls_goodness_of_fit_ref 1.058
_refine_ls_hydrogen_treatment constr
_refine_ls_matrix_type full
_refine_ls_number_parameters 128
_refine_ls_number_reflns 2613
_refine_ls_number_restraints 0
_refine_ls_restrained_S_all 1.058
_refine_ls_R_factor_all 0.0686
_refine_ls_R_factor_gt 0.0430
_refine_ls_shift/su_max 0.001
_refine_ls_shift/su_mean 0.000
_refine_ls_structure_factor_coef Fsqd
_refine_ls_weighting_details 'calc w=1/[\s^2^(Fo^2^)+(0.0526P)^2^+0.5507P] where P=(Fo^2^+2Fc^2^)/3'
_refine_ls_weighting_scheme calc
_refine_ls_wR_factor_gt 0.1022
_refine_ls_wR_factor_ref 0.1129
_reflns_number_gt 1932
_reflns_number_total 2613
_reflns_threshold_expression >2\s(I)
_cod_data_source_file eCrystal-607.cif
_cod_data_source_block 2008src0908
_cod_depositor_comments
;
Citation :
Taylor, P. G. and Callear, Samantha K. (2008) 
University of Southampton, Crystal Structure Report Archive. 
(doi:10.5258/ecrystals/607)

More at:
http://ecrystals.chem.soton.ac.uk/607/
;
_cod_original_sg_symbol_H-M P21/n
_cod_database_code 1519918

loop_
_symmetry_equiv_pos_as_xyz
'x, y, z'
'-x+1/2, y+1/2, -z+1/2'
'-x, -y, -z'
'x-1/2, -y-1/2, z-1/2'

loop_
_atom_site_label
_atom_site_type_symbol
_atom_site_fract_x
_atom_site_fract_y
_atom_site_fract_z
_atom_site_U_iso_or_equiv
_atom_site_adp_type
_atom_site_occupancy
_atom_site_symmetry_multiplicity
_atom_site_calc_flag
_atom_site_refinement_flags
_atom_site_disorder_assembly
_atom_site_disorder_group
C2 C 0.3283(3) 0.06650(18) 0.5602(3) 0.0186(5) Uani 1 1 d . . .
C3 C 0.3489(3) 0.07551(19) 0.4177(3) 0.0207(6) Uani 1 1 d . . .
H3 H 0.2795 0.0446 0.3365 0.025 Uiso 1 1 calc R . .
C4 C 0.4699(3) 0.1294(2) 0.3969(3) 0.0239(6) Uani 1 1 d . . .
H4 H 0.4846 0.1352 0.3005 0.029 Uiso 1 1 calc R . .
C5 C 0.5732(3) 0.17633(19) 0.5151(3) 0.0256(6) Uani 1 1 d . . .
H5 H 0.6568 0.2140 0.5000 0.031 Uiso 1 1 calc R . .
C6 C 0.5495(3) 0.16614(19) 0.6521(3) 0.0222(6) Uani 1 1 d . . .
C7 C 0.3950(3) 0.0986(2) 0.8200(3) 0.0223(6) Uani 1 1 d . . .
H7A H 0.3833 0.1593 0.8648 0.027 Uiso 1 1 calc R . .
H7B H 0.4841 0.0651 0.8877 0.027 Uiso 1 1 calc R . .
C8 C 0.0095(3) 0.0924(2) 0.7227(3) 0.0251(6) Uani 1 1 d . . .
H8A H -0.0654 0.0536 0.6492 0.030 Uiso 1 1 calc R . .
H8B H -0.0379 0.1041 0.8060 0.030 Uiso 1 1 calc R . .
C9 C 0.1879(4) -0.0979(2) 0.8119(3) 0.0335(7) Uani 1 1 d . . .
H9A H 0.1146 -0.1115 0.8725 0.050 Uiso 1 1 calc R . .
H9B H 0.2931 -0.1234 0.8597 0.050 Uiso 1 1 calc R . .
H9C H 0.1475 -0.1258 0.7139 0.050 Uiso 1 1 calc R . .
N1 N 0.4296(2) 0.11229(15) 0.6757(2) 0.0179(5) Uani 1 1 d . . .
O2 O 0.2197(2) 0.01722(13) 0.59355(19) 0.0218(4) Uani 1 1 d . . .
Si1 Si 0.20376(9) 0.02956(5) 0.79236(8) 0.02029(19) Uani 1 1 d . . .
Cl2 Cl 0.22456(9) 0.05698(6) 1.03780(7) 0.0307(2) Uani 1 1 d . . .
Cl4 Cl 0.03887(9) 0.20018(5) 0.63896(9) 0.0347(2) Uani 1 1 d . . .
Cl6 Cl 0.66639(8) 0.22109(5) 0.80386(8) 0.0314(2) Uani 1 1 d . . .

loop_
_atom_site_aniso_label
_atom_site_aniso_U_11
_atom_site_aniso_U_22
_atom_site_aniso_U_33
_atom_site_aniso_U_23
_atom_site_aniso_U_13
_atom_site_aniso_U_12
C2 0.0184(13) 0.0203(14) 0.0160(13) 0.0008(10) 0.0024(11) 0.0034(11)
C3 0.0206(13) 0.0233(14) 0.0179(13) 0.0009(11) 0.0043(11) 0.0035(11)
C4 0.0260(14) 0.0247(15) 0.0233(14) 0.0060(12) 0.0106(12) 0.0059(12)
C5 0.0259(14) 0.0240(15) 0.0296(15) 0.0063(12) 0.0122(12) 0.0018(12)
C6 0.0189(13) 0.0213(14) 0.0258(14) -0.0035(11) 0.0047(11) -0.0007(11)
C7 0.0238(14) 0.0297(16) 0.0130(12) -0.0030(11) 0.0044(11) -0.0007(12)
C8 0.0241(14) 0.0296(16) 0.0212(14) 0.0004(12) 0.0051(11) -0.0009(12)
C9 0.0458(18) 0.0317(18) 0.0240(16) 0.0004(13) 0.0109(14) -0.0076(14)
N1 0.0169(10) 0.0212(12) 0.0155(11) -0.0008(9) 0.0038(9) 0.0002(9)
O2 0.0235(10) 0.0260(11) 0.0167(9) -0.0027(8) 0.0065(8) -0.0064(8)
Si1 0.0205(4) 0.0251(4) 0.0150(4) -0.0013(3) 0.0042(3) -0.0033(3)
Cl2 0.0328(4) 0.0452(5) 0.0149(3) -0.0035(3) 0.0077(3) -0.0049(3)
Cl4 0.0374(4) 0.0271(4) 0.0414(5) 0.0047(3) 0.0138(4) 0.0043(3)
Cl6 0.0239(4) 0.0372(4) 0.0324(4) -0.0099(3) 0.0058(3) -0.0100(3)

loop_
_atom_type_symbol
_atom_type_description
_atom_type_scat_dispersion_real
_atom_type_scat_dispersion_imag
_atom_type_scat_source
C C 0.0033 0.0016 'International Tables Vol C Tables 4.2.6.8 and 6.1.1.4'
H H 0.0000 0.0000 'International Tables Vol C Tables 4.2.6.8 and 6.1.1.4'
N N 0.0061 0.0033 'International Tables Vol C Tables 4.2.6.8 and 6.1.1.4'
O O 0.0106 0.0060 'International Tables Vol C Tables 4.2.6.8 and 6.1.1.4'
Si Si 0.0817 0.0704 'International Tables Vol C Tables 4.2.6.8 and 6.1.1.4'
Cl Cl 0.1484 0.1585 'International Tables Vol C Tables 4.2.6.8 and 6.1.1.4'

loop_
_geom_angle_atom_site_label_1
_geom_angle_atom_site_label_2
_geom_angle_atom_site_label_3
_geom_angle
_geom_angle_site_symmetry_1
_geom_angle_site_symmetry_3
O2 C2 N1 115.9(2) . .
O2 C2 C3 124.8(2) . .
N1 C2 C3 119.3(2) . .
C4 C3 C2 119.2(3) . .
C4 C3 H3 120.4 . .
C2 C3 H3 120.4 . .
C3 C4 C5 121.4(2) . .
C3 C4 H4 119.3 . .
C5 C4 H4 119.3 . .
C6 C5 C4 117.8(2) . .
C6 C5 H5 121.1 . .
C4 C5 H5 121.1 . .
C5 C6 N1 121.8(2) . .
C5 C6 Cl6 121.9(2) . .
N1 C6 Cl6 116.31(19) . .
N1 C7 Si1 109.24(17) . .
N1 C7 H7A 109.8 . .
Si1 C7 H7A 109.8 . .
N1 C7 H7B 109.8 . .
Si1 C7 H7B 109.8 . .
H7A C7 H7B 108.3 . .
Cl4 C8 Si1 110.71(14) . .
Cl4 C8 H8A 109.5 . .
Si1 C8 H8A 109.5 . .
Cl4 C8 H8B 109.5 . .
Si1 C8 H8B 109.5 . .
H8A C8 H8B 108.1 . .
Si1 C9 H9A 109.5 . .
Si1 C9 H9B 109.5 . .
H9A C9 H9B 109.5 . .
Si1 C9 H9C 109.5 . .
H9A C9 H9C 109.5 . .
H9B C9 H9C 109.5 . .
C6 N1 C2 120.5(2) . .
C6 N1 C7 125.0(2) . .
C2 N1 C7 114.5(2) . .
C2 O2 Si1 115.60(16) . .
C9 Si1 C8 115.49(14) . .
C9 Si1 C7 126.35(14) . .
C8 Si1 C7 117.93(13) . .
C9 Si1 O2 91.71(11) . .
C8 Si1 O2 89.85(10) . .
C7 Si1 O2 83.97(10) . .
C9 Si1 Cl2 93.49(9) . .
C8 Si1 Cl2 95.15(9) . .
C7 Si1 Cl2 86.47(8) . .
O2 Si1 Cl2 170.42(7) . .

loop_
_geom_bond_atom_site_label_1
_geom_bond_atom_site_label_2
_geom_bond_distance
_geom_bond_site_symmetry_2
C2 O2 1.288(3) .
C2 N1 1.373(3) .
C2 C3 1.400(3) .
C3 C4 1.367(4) .
C3 H3 0.9500 .
C4 C5 1.404(4) .
C4 H4 0.9500 .
C5 C6 1.362(4) .
C5 H5 0.9500 .
C6 N1 1.368(3) .
C6 Cl6 1.711(3) .
C7 N1 1.475(3) .
C7 Si1 1.902(3) .
C7 H7A 0.9900 .
C7 H7B 0.9900 .
C8 Cl4 1.795(3) .
C8 Si1 1.880(3) .
C8 H8A 0.9900 .
C8 H8B 0.9900 .
C9 Si1 1.863(3) .
C9 H9A 0.9800 .
C9 H9B 0.9800 .
C9 H9C 0.9800 .
O2 Si1 1.9137(18) .
Si1 Cl2 2.2945(9) .
